data_4348020
loop_
_publ_author_name
'Shao, Dong'
'Zhang, Shao-Liang'
'Shi, Le'
'Zhang, Yi-Quan'
'Wang, Xin-Yi'

_publ_section_title
;
 Probing the Effect of Axial Ligands on Easy-Plane Anisotropy of
 Pentagonal-Bipyramidal Cobalt(II) Single-Ion Magnets.
;
_journal_issue 21
_journal_name_full 'Inorganic chemistry'
_journal_page_first 10859
_journal_page_last 10869
_journal_paper_doi 10.1021/acs.inorgchem.6b00854
_journal_volume 55
_journal_year 2016
_chemical_formula_sum 'C35 H31 Co N7 S2'
_chemical_formula_weight 672.72
_chemical_name_common '[Co(tdmmb)(SPh)2]'
_space_group_IT_number 14
_space_group_name_Hall '-P 2ybc'
_space_group_name_H-M_alt 'P 1 21/c 1'
_symmetry_cell_setting monoclinic
_symmetry_space_group_name_H-M 'P 1 21/c 1'
_atom_sites_solution_hydrogens geom
_atom_sites_solution_primary direct
_atom_sites_solution_secondary difmap
_audit_creation_method SHELXL-97
_cell_angle_alpha 90.00
_cell_angle_beta 93.549(4)
_cell_angle_gamma 90.00
_cell_formula_units_Z 4
_cell_length_a 12.311(3)
_cell_length_b 19.802(5)
_cell_length_c 11.859(3)
_cell_measurement_reflns_used 9867
_cell_measurement_temperature 123(2)
_cell_measurement_theta_max 31.05
_cell_measurement_theta_min 2.53
_cell_volume 2885.5(12)
_computing_cell_refinement 'Bruker SAINT'
_computing_data_collection 'Bruker APEX2'
_computing_data_reduction 'Bruker SAINT'
_computing_molecular_graphics 'Bruker SHELXTL'
_computing_publication_material 'Bruker SHELXTL'
_computing_structure_refinement 'SHELXL-97 (Sheldrick, 1997)'
_computing_structure_solution 'SHELXS-97 (Sheldrick, 1990)'
_diffrn_ambient_temperature 123(2)
_diffrn_measured_fraction_theta_full 0.998
_diffrn_measured_fraction_theta_max 0.998
_diffrn_measurement_device_type 'Bruker APEX-II CCD'
_diffrn_measurement_method '\f and \w scans'
_diffrn_radiation_monochromator graphite
_diffrn_radiation_source 'fine-focus sealed tube'
_diffrn_radiation_type MoK\a
_diffrn_radiation_wavelength 0.71073
_diffrn_reflns_av_R_equivalents 0.0546
_diffrn_reflns_av_sigmaI/netI 0.0519
_diffrn_reflns_limit_h_max 14
_diffrn_reflns_limit_h_min -15
_diffrn_reflns_limit_k_max 25
_diffrn_reflns_limit_k_min -25
_diffrn_reflns_limit_l_max 15
_diffrn_reflns_limit_l_min -14
_diffrn_reflns_number 23929
_diffrn_reflns_theta_full 27.10
_diffrn_reflns_theta_max 27.10
_diffrn_reflns_theta_min 1.66
_exptl_absorpt_coefficient_mu 0.781
_exptl_absorpt_correction_T_max 0.8347
_exptl_absorpt_correction_T_min 0.6778
_exptl_absorpt_correction_type multi-scan
_exptl_absorpt_process_details 'SADABS: Bruker, 2000'
_exptl_crystal_colour BLACK
_exptl_crystal_density_diffrn 1.549
_exptl_crystal_density_method 'not measured'
_exptl_crystal_description BLOCK
_exptl_crystal_F_000 1396
_exptl_crystal_size_max 0.54
_exptl_crystal_size_mid 0.32
_exptl_crystal_size_min 0.24
_refine_diff_density_max 1.204
_refine_diff_density_min -0.773
_refine_diff_density_rms 0.088
_refine_ls_extinction_method none
_refine_ls_goodness_of_fit_ref 1.038
_refine_ls_hydrogen_treatment constr
_refine_ls_matrix_type full
_refine_ls_number_parameters 410
_refine_ls_number_reflns 6350
_refine_ls_number_restraints 0
_refine_ls_restrained_S_all 1.038
_refine_ls_R_factor_all 0.0518
_refine_ls_R_factor_gt 0.0426
_refine_ls_shift/su_max 0.001
_refine_ls_shift/su_mean 0.000
_refine_ls_structure_factor_coef Fsqd
_refine_ls_weighting_details 'calc w=1/[\s^2^(Fo^2^)+(0.0528P)^2^+2.9433P] where P=(Fo^2^+2Fc^2^)/3'
_refine_ls_weighting_scheme calc
_refine_ls_wR_factor_gt 0.1090
_refine_ls_wR_factor_ref 0.1181
_reflns_number_gt 5384
_reflns_number_total 6350
_reflns_threshold_expression >2sigma(I)
_cod_data_source_file ic6b00854_si_002.cif
_cod_data_source_block '[Co(tdmmb)(SPh)2]'
_cod_depositor_comments
;
The following automatic conversions were performed:

data item '_exptl_absorpt_correction_type' value 'multi-Scan' was
changed to 'multi-scan' in accordance with the
/home/saulius/struct/COD-crude-data/automatic-downloads/DataCite-retrospective/ACS/depositions/lib/dictionaries/cif_core.dic
dictionary named 'cif_core.dic' version 2.4.2 last updated on
2011-04-26.

data item '_symmetry_cell_setting' value 'Monoclinic' was changed to
'monoclinic' in accordance with the
/home/saulius/struct/COD-crude-data/automatic-downloads/DataCite-retrospective/ACS/depositions/lib/dictionaries/cif_core.dic
dictionary named 'cif_core.dic' version 2.4.2 last updated on
2011-04-26.

Automatic conversion script
Id: cif_fix_values 6909 2019-04-08 15:41:33Z antanas 
;
_cod_original_sg_symbol_H-M P2(1)/c
_cod_database_code 4348020

loop_
_symmetry_equiv_pos_as_xyz
'x, y, z'
'-x, y+1/2, -z+1/2'
'-x, -y, -z'
'x, -y-1/2, z-1/2'

loop_
_atom_site_label
_atom_site_type_symbol
_atom_site_fract_x
_atom_site_fract_y
_atom_site_fract_z
_atom_site_U_iso_or_equiv
_atom_site_adp_type
_atom_site_occupancy
_atom_site_symmetry_multiplicity
_atom_site_calc_flag
_atom_site_refinement_flags
Co1 Co 0.76510(2) 0.007335(15) 0.23639(2) 0.01449(10) Uani 1 1 d .
S1 S 0.76629(5) 0.10847(3) 0.36544(5) 0.01842(14) Uani 1 1 d .
S2 S 0.75425(4) -0.09770(3) 0.11243(5) 0.01829(14) Uani 1 1 d .
N1 N 0.82306(14) 0.06361(9) 0.10316(15) 0.0158(4) Uani 1 1 d .
N2 N 0.95170(15) 0.00094(9) 0.24936(16) 0.0166(4) Uani 1 1 d .
N3 N 0.81871(15) -0.05267(9) 0.37641(15) 0.0168(4) Uani 1 1 d .
N4 N 0.62100(14) -0.02293(9) 0.30942(16) 0.0168(4) Uani 1 1 d .
N5 N 0.61908(14) 0.05181(9) 0.13869(16) 0.0175(4) Uani 1 1 d .
N6 N 0.51808(14) 0.03764(10) 0.17603(16) 0.0179(4) Uani 1 1 d .
N7 N 0.99708(14) -0.03726(9) 0.33569(16) 0.0169(4) Uani 1 1 d .
C1 C 0.8989(2) 0.14776(14) -0.0601(2) 0.0297(6) Uani 1 1 d .
H1 H 0.9250 0.1772 -0.1157 0.036 Uiso 1 1 calc R
C2 C 0.97158(19) 0.11118(12) 0.0093(2) 0.0235(5) Uani 1 1 d .
H2 H 1.0476 0.1142 0.0007 0.028 Uiso 1 1 calc R
C3 C 0.93109(18) 0.06975(11) 0.09243(19) 0.0177(4) Uani 1 1 d .
C4 C 1.00351(17) 0.03139(11) 0.1734(2) 0.0187(4) Uani 1 1 d .
C5 C 1.12379(19) 0.03243(14) 0.1529(2) 0.0305(6) Uani 1 1 d .
H5A H 1.1599 0.0678 0.1994 0.046 Uiso 1 1 calc R
H5B H 1.1333 0.0417 0.0730 0.046 Uiso 1 1 calc R
H5C H 1.1560 -0.0115 0.1732 0.046 Uiso 1 1 calc R
C6 C 1.11314(19) -0.03953(14) 0.3699(2) 0.0281(5) Uani 1 1 d .
H6A H 1.1492 -0.0724 0.3231 0.042 Uiso 1 1 calc R
H6B H 1.1228 -0.0529 0.4494 0.042 Uiso 1 1 calc R
H6C H 1.1452 0.0052 0.3600 0.042 Uiso 1 1 calc R
C7 C 0.92146(18) -0.06715(11) 0.40244(19) 0.0180(4) Uani 1 1 d .
C8 C 0.9522(2) -0.11177(12) 0.4932(2) 0.0227(5) Uani 1 1 d .
H8 H 1.0267 -0.1212 0.5122 0.027 Uiso 1 1 calc R
C9 C 0.8722(2) -0.14078(12) 0.5523(2) 0.0241(5) Uani 1 1 d .
H9 H 0.8916 -0.1711 0.6123 0.029 Uiso 1 1 calc R
C10 C 0.7611(2) -0.12606(12) 0.5252(2) 0.0216(5) Uani 1 1 d .
C11 C 0.74048(18) -0.08137(11) 0.43594(19) 0.0184(4) Uani 1 1 d .
C12 C 0.6704(2) -0.15347(12) 0.5800(2) 0.0253(5) Uani 1 1 d .
H12 H 0.6830 -0.1847 0.6402 0.030 Uiso 1 1 calc R
C13 C 0.5671(2) -0.13563(12) 0.5477(2) 0.0254(5) Uani 1 1 d .
H13 H 0.5088 -0.1539 0.5867 0.030 Uiso 1 1 calc R
C14 C 0.54358(19) -0.09003(12) 0.4564(2) 0.0207(5) Uani 1 1 d .
C15 C 0.63169(18) -0.06415(11) 0.39982(19) 0.0183(4) Uani 1 1 d .
C16 C 0.43952(19) -0.06914(12) 0.4134(2) 0.0234(5) Uani 1 1 d .
H16 H 0.3766 -0.0844 0.4483 0.028 Uiso 1 1 calc R
C17 C 0.42836(19) -0.02703(12) 0.3218(2) 0.0232(5) Uani 1 1 d .
H17 H 0.3581 -0.0132 0.2931 0.028 Uiso 1 1 calc R
C18 C 0.52282(18) -0.00423(11) 0.2702(2) 0.0185(5) Uani 1 1 d .
C19 C 0.4242(2) 0.08129(17) 0.1528(3) 0.0399(7) Uani 1 1 d .
H19A H 0.4487 0.1260 0.1296 0.060 Uiso 1 1 calc R
H19B H 0.3838 0.0857 0.2212 0.060 Uiso 1 1 calc R
H19C H 0.3767 0.0616 0.0921 0.060 Uiso 1 1 calc R
C20 C 0.5560(2) 0.11763(16) -0.0363(3) 0.0378(7) Uani 1 1 d .
H20A H 0.4880 0.0917 -0.0380 0.057 Uiso 1 1 calc R
H20B H 0.5868 0.1152 -0.1104 0.057 Uiso 1 1 calc R
H20C H 0.5411 0.1649 -0.0180 0.057 Uiso 1 1 calc R
C21 C 0.63549(18) 0.08864(12) 0.0517(2) 0.0202(5) Uani 1 1 d .
C22 C 0.75296(18) 0.09802(11) 0.03445(19) 0.0185(4) Uani 1 1 d .
C23 C 0.7883(2) 0.14152(13) -0.0488(2) 0.0254(5) Uani 1 1 d .
H23 H 0.7376 0.1661 -0.0963 0.031 Uiso 1 1 calc R
C24 C 0.76456(18) 0.18068(11) 0.27922(19) 0.0176(4) Uani 1 1 d .
C25 C 0.86040(18) 0.20726(12) 0.2391(2) 0.0210(5) Uani 1 1 d .
H25 H 0.9285 0.1879 0.2633 0.025 Uiso 1 1 calc R
C26 C 0.85768(19) 0.26112(13) 0.1650(2) 0.0252(5) Uani 1 1 d .
H26 H 0.9237 0.2777 0.1380 0.030 Uiso 1 1 calc R
C27 C 0.7598(2) 0.29140(12) 0.1296(2) 0.0263(5) Uani 1 1 d .
H27 H 0.7582 0.3281 0.0779 0.032 Uiso 1 1 calc R
C28 C 0.6644(2) 0.26718(13) 0.1710(2) 0.0283(6) Uani 1 1 d .
H28 H 0.5969 0.2879 0.1485 0.034 Uiso 1 1 calc R
C29 C 0.66688(18) 0.21288(12) 0.2449(2) 0.0235(5) Uani 1 1 d .
H29 H 0.6008 0.1972 0.2728 0.028 Uiso 1 1 calc R
C30 C 0.74837(18) -0.16708(11) 0.20426(18) 0.0170(4) Uani 1 1 d .
C31 C 0.84299(18) -0.20172(12) 0.2430(2) 0.0204(5) Uani 1 1 d .
H31 H 0.9109 -0.1892 0.2153 0.024 Uiso 1 1 calc R
C32 C 0.83951(19) -0.25398(12) 0.3210(2) 0.0227(5) Uani 1 1 d .
H32 H 0.9049 -0.2765 0.3456 0.027 Uiso 1 1 calc R
C33 C 0.74190(19) -0.27377(12) 0.3636(2) 0.0220(5) Uani 1 1 d .
H33 H 0.7398 -0.3088 0.4181 0.026 Uiso 1 1 calc R
C34 C 0.64735(18) -0.24084(11) 0.3241(2) 0.0214(5) Uani 1 1 d .
H34 H 0.5796 -0.2542 0.3512 0.026 Uiso 1 1 calc R
C35 C 0.65004(17) -0.18895(11) 0.24618(19) 0.0187(4) Uani 1 1 d .
H35 H 0.5840 -0.1677 0.2204 0.022 Uiso 1 1 calc R

loop_
_atom_site_aniso_label
_atom_site_aniso_U_11
_atom_site_aniso_U_22
_atom_site_aniso_U_33
_atom_site_aniso_U_23
_atom_site_aniso_U_13
_atom_site_aniso_U_12
Co1 0.01197(16) 0.01617(17) 0.01577(17) 0.00133(11) 0.00433(11) 0.00055(10)
S1 0.0219(3) 0.0167(3) 0.0171(3) 0.0008(2) 0.0049(2) 0.0002(2)
S2 0.0194(3) 0.0179(3) 0.0180(3) -0.0004(2) 0.0050(2) -0.0002(2)
N1 0.0166(9) 0.0155(9) 0.0159(9) 0.0002(7) 0.0058(7) -0.0008(7)
N2 0.0145(8) 0.0175(9) 0.0181(9) 0.0000(7) 0.0035(7) 0.0009(7)
N3 0.0168(9) 0.0170(9) 0.0170(9) 0.0009(7) 0.0044(7) -0.0002(7)
N4 0.0158(9) 0.0157(9) 0.0193(9) -0.0007(7) 0.0049(7) -0.0004(7)
N5 0.0133(8) 0.0201(9) 0.0198(9) -0.0024(8) 0.0058(7) -0.0011(7)
N6 0.0113(8) 0.0204(9) 0.0227(10) 0.0008(8) 0.0057(7) 0.0019(7)
N7 0.0136(8) 0.0188(9) 0.0184(9) 0.0031(7) 0.0024(7) 0.0007(7)
C1 0.0321(13) 0.0325(14) 0.0261(13) 0.0126(11) 0.0139(10) -0.0007(11)
C2 0.0193(11) 0.0281(13) 0.0241(12) 0.0034(10) 0.0098(9) 0.0005(9)
C3 0.0172(10) 0.0173(11) 0.0193(11) -0.0016(9) 0.0076(8) 0.0003(8)
C4 0.0157(10) 0.0185(11) 0.0226(11) -0.0005(9) 0.0067(8) -0.0011(8)
C5 0.0152(11) 0.0402(15) 0.0370(15) 0.0129(12) 0.0078(10) 0.0006(10)
C6 0.0163(11) 0.0375(14) 0.0307(13) 0.0072(11) 0.0040(10) 0.0023(10)
C7 0.0185(10) 0.0175(11) 0.0183(11) -0.0020(9) 0.0044(8) -0.0015(8)
C8 0.0223(11) 0.0230(12) 0.0223(12) 0.0022(9) -0.0018(9) 0.0009(9)
C9 0.0296(12) 0.0226(12) 0.0199(11) 0.0043(9) 0.0013(9) -0.0010(10)
C10 0.0274(12) 0.0189(11) 0.0191(11) -0.0005(9) 0.0048(9) -0.0034(9)
C11 0.0205(11) 0.0169(10) 0.0184(11) -0.0036(9) 0.0066(8) -0.0046(8)
C12 0.0338(13) 0.0219(12) 0.0209(12) 0.0038(10) 0.0068(10) -0.0047(10)
C13 0.0317(13) 0.0224(12) 0.0238(12) -0.0012(10) 0.0155(10) -0.0081(10)
C14 0.0212(11) 0.0192(11) 0.0226(12) -0.0055(9) 0.0079(9) -0.0030(9)
C15 0.0236(11) 0.0143(10) 0.0175(11) -0.0036(8) 0.0063(9) -0.0019(8)
C16 0.0190(11) 0.0223(12) 0.0304(13) -0.0069(10) 0.0136(9) -0.0065(9)
C17 0.0164(10) 0.0232(12) 0.0310(13) -0.0038(10) 0.0085(9) -0.0007(9)
C18 0.0174(10) 0.0155(10) 0.0230(12) -0.0044(9) 0.0038(9) -0.0005(8)
C19 0.0263(13) 0.0559(19) 0.0388(16) 0.0127(14) 0.0113(12) 0.0155(13)
C20 0.0241(13) 0.0493(18) 0.0403(16) 0.0167(14) 0.0030(12) 0.0020(12)
C21 0.0178(10) 0.0205(11) 0.0224(12) 0.0022(9) 0.0019(9) -0.0013(8)
C22 0.0179(10) 0.0189(11) 0.0191(11) -0.0001(9) 0.0052(8) 0.0016(8)
C23 0.0245(12) 0.0288(13) 0.0233(12) 0.0080(10) 0.0038(9) 0.0046(10)
C24 0.0187(10) 0.0174(11) 0.0173(11) -0.0036(8) 0.0050(8) -0.0001(8)
C25 0.0184(10) 0.0202(11) 0.0247(12) -0.0009(9) 0.0040(9) 0.0005(8)
C26 0.0213(11) 0.0262(12) 0.0291(13) 0.0019(10) 0.0101(10) -0.0039(9)
C27 0.0282(12) 0.0210(12) 0.0300(13) 0.0049(10) 0.0036(10) -0.0018(9)
C28 0.0207(11) 0.0243(12) 0.0401(15) 0.0068(11) 0.0019(10) 0.0025(9)
C29 0.0166(10) 0.0226(12) 0.0321(13) 0.0041(10) 0.0077(9) -0.0008(9)
C30 0.0190(10) 0.0154(10) 0.0172(10) -0.0045(8) 0.0044(8) -0.0014(8)
C31 0.0154(10) 0.0207(11) 0.0256(12) -0.0019(9) 0.0054(9) 0.0005(8)
C32 0.0188(11) 0.0214(11) 0.0279(12) -0.0002(10) 0.0018(9) 0.0016(9)
C33 0.0256(12) 0.0176(11) 0.0232(12) -0.0011(9) 0.0042(9) -0.0023(9)
C34 0.0193(11) 0.0189(11) 0.0268(12) -0.0038(9) 0.0090(9) -0.0034(9)
C35 0.0152(10) 0.0197(11) 0.0214(11) -0.0033(9) 0.0037(8) -0.0006(8)

loop_
_atom_type_symbol
_atom_type_description
_atom_type_scat_dispersion_real
_atom_type_scat_dispersion_imag
_atom_type_scat_source
C C 0.0033 0.0016 'International Tables Vol C Tables 4.2.6.8 and 6.1.1.4'
H H 0.0000 0.0000 'International Tables Vol C Tables 4.2.6.8 and 6.1.1.4'
N N 0.0061 0.0033 'International Tables Vol C Tables 4.2.6.8 and 6.1.1.4'
S S 0.1246 0.1234 'International Tables Vol C Tables 4.2.6.8 and 6.1.1.4'
Co Co 0.3494 0.9721 'International Tables Vol C Tables 4.2.6.8 and 6.1.1.4'

loop_
_geom_angle_atom_site_label_1
_geom_angle_atom_site_label_2
_geom_angle_atom_site_label_3
_geom_angle
N1 Co1 N4 142.71(7)
N1 Co1 N3 141.92(7)
N4 Co1 N3 75.37(7)
N1 Co1 N5 72.71(7)
N4 Co1 N5 70.00(7)
N3 Co1 N5 145.36(7)
N1 Co1 N2 72.16(7)
N4 Co1 N2 145.13(7)
N3 Co1 N2 69.76(7)
N5 Co1 N2 144.86(7)
N1 Co1 S1 92.63(5)
N4 Co1 S1 87.13(5)
N3 Co1 S1 88.85(6)
N5 Co1 S1 88.63(5)
N2 Co1 S1 92.01(5)
N1 Co1 S2 90.41(5)
N4 Co1 S2 89.40(5)
N3 Co1 S2 89.83(6)
N5 Co1 S2 90.61(5)
N2 Co1 S2 90.58(5)
S1 Co1 S2 176.50(2)
C24 S1 Co1 107.09(8)
C30 S2 Co1 106.47(8)
C22 N1 C3 119.98(19)
C22 N1 Co1 119.59(15)
C3 N1 Co1 120.19(15)
C4 N2 N7 126.01(19)
C4 N2 Co1 117.70(15)
N7 N2 Co1 116.25(13)
C7 N3 C11 119.41(19)
C7 N3 Co1 123.77(15)
C11 N3 Co1 116.61(15)
C18 N4 C15 119.50(19)
C18 N4 Co1 123.38(16)
C15 N4 Co1 117.11(14)
C21 N5 N6 124.26(19)
C21 N5 Co1 118.17(15)
N6 N5 Co1 117.57(14)
N5 N6 C18 112.77(18)
N5 N6 C19 122.8(2)
C18 N6 C19 120.0(2)
N2 N7 C7 113.92(17)
N2 N7 C6 124.96(19)
C7 N7 C6 120.42(19)
C23 C1 C2 120.0(2)
C23 C1 H1 120.0
C2 C1 H1 120.0
C1 C2 C3 118.8(2)
C1 C2 H2 120.6
C3 C2 H2 120.6
N1 C3 C2 121.1(2)
N1 C3 C4 116.79(19)
C2 C3 C4 122.1(2)
N2 C4 C3 112.97(19)
N2 C4 C5 130.6(2)
C3 C4 C5 116.4(2)
C4 C5 H5A 109.5
C4 C5 H5B 109.5
H5A C5 H5B 109.5
C4 C5 H5C 109.5
H5A C5 H5C 109.5
H5B C5 H5C 109.5
N7 C6 H6A 109.5
N7 C6 H6B 109.5
H6A C6 H6B 109.5
N7 C6 H6C 109.5
H6A C6 H6C 109.5
H6B C6 H6C 109.5
N3 C7 N7 116.21(19)
N3 C7 C8 121.3(2)
N7 C7 C8 122.5(2)
C9 C8 C7 118.8(2)
C9 C8 H8 120.6
C7 C8 H8 120.6
C8 C9 C10 120.8(2)
C8 C9 H9 119.6
C10 C9 H9 119.6
C11 C10 C9 115.6(2)
C11 C10 C12 118.4(2)
C9 C10 C12 126.0(2)
N3 C11 C10 124.2(2)
N3 C11 C15 115.4(2)
C10 C11 C15 120.4(2)
C13 C12 C10 121.2(2)
C13 C12 H12 119.4
C10 C12 H12 119.4
C12 C13 C14 121.6(2)
C12 C13 H13 119.2
C14 C13 H13 119.2
C15 C14 C16 115.5(2)
C15 C14 C13 117.8(2)
C16 C14 C13 126.7(2)
N4 C15 C14 124.0(2)
N4 C15 C11 115.4(2)
C14 C15 C11 120.6(2)
C17 C16 C14 120.6(2)
C17 C16 H16 119.7
C14 C16 H16 119.7
C16 C17 C18 119.4(2)
C16 C17 H17 120.3
C18 C17 H17 120.3
N4 C18 N6 116.3(2)
N4 C18 C17 120.9(2)
N6 C18 C17 122.8(2)
N6 C19 H19A 109.5
N6 C19 H19B 109.5
H19A C19 H19B 109.5
N6 C19 H19C 109.5
H19A C19 H19C 109.5
H19B C19 H19C 109.5
C21 C20 H20A 109.5
C21 C20 H20B 109.5
H20A C20 H20B 109.5
C21 C20 H20C 109.5
H20A C20 H20C 109.5
H20B C20 H20C 109.5
N5 C21 C22 112.6(2)
N5 C21 C20 130.2(2)
C22 C21 C20 117.1(2)
N1 C22 C23 121.8(2)
N1 C22 C21 116.7(2)
C23 C22 C21 121.5(2)
C1 C23 C22 118.4(2)
C1 C23 H23 120.8
C22 C23 H23 120.8
C29 C24 C25 117.1(2)
C29 C24 S1 121.30(17)
C25 C24 S1 121.53(17)
C26 C25 C24 121.2(2)
C26 C25 H25 119.4
C24 C25 H25 119.4
C25 C26 C27 120.9(2)
C25 C26 H26 119.6
C27 C26 H26 119.6
C28 C27 C26 118.8(2)
C28 C27 H27 120.6
C26 C27 H27 120.6
C27 C28 C29 120.4(2)
C27 C28 H28 119.8
C29 C28 H28 119.8
C28 C29 C24 121.5(2)
C28 C29 H29 119.3
C24 C29 H29 119.3
C31 C30 C35 116.7(2)
C31 C30 S2 121.30(17)
C35 C30 S2 121.98(17)
C32 C31 C30 121.5(2)
C32 C31 H31 119.3
C30 C31 H31 119.3
C33 C32 C31 121.0(2)
C33 C32 H32 119.5
C31 C32 H32 119.5
C32 C33 C34 118.1(2)
C32 C33 H33 121.0
C34 C33 H33 121.0
C35 C34 C33 121.3(2)
C35 C34 H34 119.4
C33 C34 H34 119.4
C34 C35 C30 121.5(2)
C34 C35 H35 119.3
C30 C35 H35 119.3

loop_
_geom_bond_atom_site_label_1
_geom_bond_atom_site_label_2
_geom_bond_distance
Co1 N1 2.0946(18)
Co1 N4 2.1088(19)
Co1 N3 2.1139(19)
Co1 N5 2.2566(19)
Co1 N2 2.2963(19)
Co1 S1 2.5199(8)
Co1 S2 2.5456(8)
S1 C24 1.757(2)
S2 C30 1.757(2)
N1 C22 1.336(3)
N1 C3 1.349(3)
N2 C4 1.286(3)
N2 N7 1.365(3)
N3 C7 1.315(3)
N3 C11 1.354(3)
N4 C18 1.321(3)
N4 C15 1.347(3)
N5 C21 1.289(3)
N5 N6 1.374(2)
N6 C18 1.389(3)
N6 C19 1.456(3)
N7 C7 1.391(3)
N7 C6 1.462(3)
C1 C23 1.381(4)
C1 C2 1.383(4)
C1 H1 0.9500
C2 C3 1.398(3)
C2 H2 0.9500
C3 C4 1.479(3)
C4 C5 1.515(3)
C5 H5A 0.9800
C5 H5B 0.9800
C5 H5C 0.9800
C6 H6A 0.9800
C6 H6B 0.9800
C6 H6C 0.9800
C7 C8 1.425(3)
C8 C9 1.370(3)
C8 H8 0.9500
C9 C10 1.417(3)
C9 H9 0.9500
C10 C11 1.391(3)
C10 C12 1.433(3)
C11 C15 1.422(3)
C12 C13 1.352(4)
C12 H12 0.9500
C13 C14 1.426(3)
C13 H13 0.9500
C14 C15 1.407(3)
C14 C16 1.411(3)
C16 C17 1.369(4)
C16 H16 0.9500
C17 C18 1.421(3)
C17 H17 0.9500
C19 H19A 0.9800
C19 H19B 0.9800
C19 H19C 0.9800
C20 C21 1.500(3)
C20 H20A 0.9800
C20 H20B 0.9800
C20 H20C 0.9800
C21 C22 1.485(3)
C22 C23 1.400(3)
C23 H23 0.9500
C24 C29 1.399(3)
C24 C25 1.402(3)
C25 C26 1.381(3)
C25 H25 0.9500
C26 C27 1.388(3)
C26 H26 0.9500
C27 C28 1.386(3)
C27 H27 0.9500
C28 C29 1.386(3)
C28 H28 0.9500
C29 H29 0.9500
C30 C31 1.404(3)
C30 C35 1.405(3)
C31 C32 1.391(3)
C31 H31 0.9500
C32 C33 1.388(3)
C32 H32 0.9500
C33 C34 1.390(3)
C33 H33 0.9500
C34 C35 1.384(3)
C34 H34 0.9500
C35 H35 0.9500
